data_2105157
loop_
_publ_author_name
'Tutughamiarso, Maya'
'Wagner, Guido'
'Egert, Ernst'

_publ_section_title
;
 Cocrystals of 5-fluorocytosine. I. Coformers with fixed hydrogen-bonding
 sites
;
_journal_coeditor_code GP5052
_journal_issue 4
_journal_name_full 'Acta Crystallographica Section B'
_journal_page_first 431
_journal_page_last 443
_journal_paper_doi 10.1107/S010876811202561X
_journal_volume 68
_journal_year 2012
_chemical_formula_moiety 'C6 H9 N3 O2'
_chemical_formula_sum 'C6 H9 N3 O2'
_chemical_formula_weight 155.16
_chemical_name_systematic ?
_space_group_IT_number 14
_symmetry_cell_setting monoclinic
_symmetry_space_group_name_Hall '-P 2yn'
_symmetry_space_group_name_H-M 'P 1 21/n 1'
_atom_sites_solution_hydrogens geom
_atom_sites_solution_primary direct
_atom_sites_solution_secondary difmap
_audit_creation_method SHELXL-97
_cell_angle_alpha 90.00
_cell_angle_beta 111.266(13)
_cell_angle_gamma 90.00
_cell_formula_units_Z 4
_cell_length_a 7.9835(14)
_cell_length_b 10.0664(12)
_cell_length_c 9.8380(16)
_cell_measurement_reflns_used 2797
_cell_measurement_temperature 173(2)
_cell_measurement_theta_max 25.81
_cell_measurement_theta_min 3.4
_cell_volume 736.8(2)
_computing_cell_refinement 'X-Area (Stoe & Cie, 2001)'
_computing_data_collection 'X-Area (Stoe & Cie, 2001)'
_computing_data_reduction 'X-Area (Stoe & Cie, 2001)'
_computing_molecular_graphics 'Mercury (Macrae et al., 2008) and XP (Sheldrick, 2008);'
_computing_structure_refinement 'SHELXL97 (Sheldrick, 2008)'
_computing_structure_solution 'SHELXS97 (Sheldrick, 2008)'
_diffrn_ambient_temperature 173(2)
_diffrn_measured_fraction_theta_full 0.996
_diffrn_measured_fraction_theta_max 0.992
_diffrn_measurement_device_type 'STOE IPDS II two-circle-diffractometer'
_diffrn_measurement_method \w
_diffrn_radiation_monochromator graphite
_diffrn_radiation_source 'fine-focus sealed tube'
_diffrn_radiation_type MoK\a
_diffrn_radiation_wavelength 0.71073
_diffrn_reflns_av_R_equivalents 0.0748
_diffrn_reflns_av_sigmaI/netI 0.0581
_diffrn_reflns_limit_h_max 9
_diffrn_reflns_limit_h_min -9
_diffrn_reflns_limit_k_max 12
_diffrn_reflns_limit_k_min -12
_diffrn_reflns_limit_l_max 11
_diffrn_reflns_limit_l_min -11
_diffrn_reflns_number 4148
_diffrn_reflns_theta_full 25.00
_diffrn_reflns_theta_max 25.59
_diffrn_reflns_theta_min 3.41
_diffrn_standards_number 0
_exptl_absorpt_coefficient_mu 0.108
_exptl_absorpt_correction_type none
_exptl_crystal_colour colourless
_exptl_crystal_density_diffrn 1.399
_exptl_crystal_density_method 'not measured'
_exptl_crystal_description block
_exptl_crystal_F_000 328
_exptl_crystal_size_max 0.40
_exptl_crystal_size_mid 0.20
_exptl_crystal_size_min 0.20
_refine_diff_density_max 0.206
_refine_diff_density_min -0.277
_refine_ls_extinction_method none
_refine_ls_goodness_of_fit_ref 0.965
_refine_ls_hydrogen_treatment mixed
_refine_ls_matrix_type full
_refine_ls_number_parameters 107
_refine_ls_number_reflns 1378
_refine_ls_number_restraints 0
_refine_ls_restrained_S_all 0.965
_refine_ls_R_factor_all 0.0611
_refine_ls_R_factor_gt 0.0477
_refine_ls_shift/su_max 0.000
_refine_ls_shift/su_mean 0.000
_refine_ls_structure_factor_coef Fsqd
_refine_ls_weighting_details 'calc w=1/[\s^2^(Fo^2^)+(0.0753P)^2^+0.0000P] where P=(Fo^2^+2Fc^2^)/3'
_refine_ls_weighting_scheme calc
_refine_ls_wR_factor_gt 0.1122
_refine_ls_wR_factor_ref 0.1180
_reflns_number_gt 1081
_reflns_number_total 1378
_reflns_threshold_expression I>2\s(I)
_cod_data_source_file gp5052.cif
_cod_data_source_block II
_cod_depositor_comments
;
The following automatic conversions were performed:

'_symmetry_cell_setting' value 'Monoclinic' changed to 'monoclinic'
according to /home/saulius/struct/CIF-dictionaries/cif_core.dic
dictionary named 'cif_core.dic' version 2.4.2 from 2011-04-26.

Automatic conversion script
Id: cif_fix_values 1891 2012-01-12 08:04:46Z andrius 
;
_cod_original_sg_symbol_H-M 'P 21/n'
_cod_database_code 2105157

loop_
_symmetry_equiv_pos_as_xyz
'x, y, z'
'-x+1/2, y+1/2, -z+1/2'
'-x, -y, -z'
'x-1/2, -y-1/2, z-1/2'

loop_
_atom_site_type_symbol
_atom_site_label
_atom_site_fract_x
_atom_site_fract_y
_atom_site_fract_z
_atom_site_U_iso_or_equiv
_atom_site_adp_type
_atom_site_calc_flag
_atom_site_refinement_flags
_atom_site_occupancy
_atom_site_symmetry_multiplicity
_atom_site_disorder_assembly
_atom_site_disorder_group
N N1 0.3040(2) 0.43048(16) 0.60310(15) 0.0234(4) Uani d . 1 1 . .
H H1 0.212(4) 0.481(2) 0.565(3) 0.045(7) Uiso d . 1 1 . .
C C2 0.4778(2) 0.47782(19) 0.65179(17) 0.0230(4) Uani d . 1 1 . .
C C3 0.5985(2) 0.35708(18) 0.70209(19) 0.0256(4) Uani d . 1 1 . .
H H3A 0.6802 0.3480 0.6473 0.031 Uiso calc R 1 1 . .
H H3B 0.6706 0.3618 0.8077 0.031 Uiso calc R 1 1 . .
N N4 0.46996(19) 0.24849(15) 0.66956(16) 0.0255(4) Uani d . 1 1 . .
C C5 0.2999(2) 0.29309(18) 0.61126(17) 0.0216(4) Uani d . 1 1 . .
O O21 0.52338(16) 0.59333(14) 0.65255(13) 0.0310(4) Uani d . 1 1 . .
C C41 0.5179(3) 0.10924(19) 0.6973(2) 0.0303(4) Uani d . 1 1 . .
H H41A 0.6392 0.1020 0.7710 0.046 Uiso calc PR 0.74(2) 1 A 1
H H41B 0.5146 0.0666 0.6068 0.046 Uiso calc PR 0.74(2) 1 A 1
H H41C 0.4321 0.0652 0.7327 0.046 Uiso calc PR 0.74(2) 1 A 1
H H41D 0.4181 0.0539 0.6360 0.046 Uiso d PR 0.26(2) 1 A 2
H H41E 0.5426 0.0892 0.8002 0.046 Uiso d PR 0.26(2) 1 A 2
H H41F 0.6252 0.0907 0.6743 0.046 Uiso d PR 0.26(2) 1 A 2
N N51 0.16103(19) 0.21043(15) 0.56779(15) 0.0234(4) Uani d . 1 1 . .
C C52 -0.0100(2) 0.26064(17) 0.53375(17) 0.0221(4) Uani d . 1 1 . .
C C53 -0.1580(2) 0.16038(18) 0.4718(2) 0.0276(4) Uani d . 1 1 . .
H H53A -0.1880 0.1208 0.5511 0.041 Uiso calc R 1 1 . .
H H53B -0.1179 0.0906 0.4211 0.041 Uiso calc R 1 1 . .
H H53C -0.2644 0.2044 0.4029 0.041 Uiso calc R 1 1 . .
O O54 -0.04656(17) 0.37642(13) 0.55588(15) 0.0329(4) Uani d . 1 1 . .

loop_
_atom_site_aniso_label
_atom_site_aniso_U_11
_atom_site_aniso_U_22
_atom_site_aniso_U_33
_atom_site_aniso_U_12
_atom_site_aniso_U_13
_atom_site_aniso_U_23
N1 0.0179(8) 0.0221(9) 0.0268(7) 0.0029(6) 0.0041(6) 0.0015(6)
C2 0.0204(9) 0.0276(10) 0.0202(8) -0.0025(7) 0.0061(6) -0.0007(6)
C3 0.0192(9) 0.0271(11) 0.0281(9) -0.0004(7) 0.0056(7) 0.0036(7)
N4 0.0181(7) 0.0240(9) 0.0308(8) 0.0021(6) 0.0046(6) 0.0029(6)
C5 0.0215(9) 0.0220(10) 0.0208(8) 0.0030(7) 0.0071(6) -0.0004(6)
O21 0.0252(7) 0.0282(8) 0.0359(7) -0.0043(5) 0.0067(5) -0.0005(5)
C41 0.0227(9) 0.0290(11) 0.0372(10) 0.0060(8) 0.0083(7) 0.0046(8)
N51 0.0191(7) 0.0213(9) 0.0278(7) 0.0012(6) 0.0061(6) -0.0010(6)
C52 0.0214(9) 0.0222(10) 0.0219(8) 0.0006(7) 0.0067(7) 0.0022(6)
C53 0.0206(9) 0.0279(11) 0.0312(9) -0.0022(7) 0.0056(7) -0.0015(7)
O54 0.0205(7) 0.0228(7) 0.0521(8) 0.0023(5) 0.0092(6) -0.0013(6)

loop_
_atom_type_symbol
_atom_type_description
_atom_type_scat_dispersion_real
_atom_type_scat_dispersion_imag
_atom_type_scat_source
C C 0.0033 0.0016 'International Tables Vol C Tables 4.2.6.8 and 6.1.1.4'
H H 0.0000 0.0000 'International Tables Vol C Tables 4.2.6.8 and 6.1.1.4'
N N 0.0061 0.0033 'International Tables Vol C Tables 4.2.6.8 and 6.1.1.4'
O O 0.0106 0.0060 'International Tables Vol C Tables 4.2.6.8 and 6.1.1.4'

loop_
_geom_angle_atom_site_label_1
_geom_angle_atom_site_label_2
_geom_angle_atom_site_label_3
_geom_angle
C2 N1 C5 111.50(14)
C2 N1 H1 122.6(17)
C5 N1 H1 125.7(17)
O21 C2 N1 126.41(16)
O21 C2 C3 127.55(15)
N1 C2 C3 106.05(15)
N4 C3 C2 102.51(14)
N4 C3 H3A 111.3
C2 C3 H3A 111.3
N4 C3 H3B 111.3
C2 C3 H3B 111.3
H3A C3 H3B 109.2
C5 N4 C41 123.95(15)
C5 N4 C3 111.44(15)
C41 N4 C3 124.60(14)
N51 C5 N4 121.62(17)
N51 C5 N1 129.88(15)
N4 C5 N1 108.46(14)
N4 C41 H41A 109.5
N4 C41 H41B 109.5
N4 C41 H41C 109.5
N4 C41 H41D 109.5
N4 C41 H41E 109.5
H41D C41 H41E 109.5
N4 C41 H41F 109.5
H41D C41 H41F 109.5
H41E C41 H41F 109.5
C5 N51 C52 119.12(16)
O54 C52 N51 125.27(16)
O54 C52 C53 120.12(15)
N51 C52 C53 114.55(15)
C52 C53 H53A 109.5
C52 C53 H53B 109.5
H53A C53 H53B 109.5
C52 C53 H53C 109.5
H53A C53 H53C 109.5
H53B C53 H53C 109.5

loop_
_geom_bond_atom_site_label_1
_geom_bond_atom_site_label_2
_geom_bond_distance
N1 C2 1.378(2)
N1 C5 1.386(2)
N1 H1 0.86(3)
C2 O21 1.218(2)
C2 C3 1.518(2)
C3 N4 1.453(2)
C3 H3A 0.9900
C3 H3B 0.9900
N4 C5 1.345(2)
N4 C41 1.453(2)
C5 N51 1.327(2)
C41 H41A 0.9800
C41 H41B 0.9800
C41 H41C 0.9800
C41 H41D 0.9800
C41 H41E 0.9799
C41 H41F 0.9800
N51 C52 1.379(2)
C52 O54 1.240(2)
C52 C53 1.504(2)
C53 H53A 0.9800
C53 H53B 0.9800
C53 H53C 0.9800

loop_
_geom_hbond_atom_site_label_D
_geom_hbond_atom_site_label_H
_geom_hbond_atom_site_label_A
_geom_hbond_site_symmetry_A
_geom_hbond_distance_DH
_geom_hbond_distance_HA
_geom_hbond_distance_DA
_geom_hbond_angle_DHA
N1 H1 O54 3_566 0.86(3) 2.02(3) 2.849(2) 162(2)
N1 H1 O54 . 0.86(3) 2.29(2) 2.720(2) 111.0(19)
